data_2213085
loop_
_publ_author_name
'B. K. Satis Kumar'
'D. Gayathri'
'D. Velmurugan'
'K. Ravikumar'
'A. R. Sureshbabu'

_publ_section_title 4'-Ferrocenyl-3'-(4-methoxybenzoyl)-1'-methylspiro[1<i>H</i>-indole-3(2<i>H</i>),2'-pyrrolidin]-2-one
_journal_coeditor_code AT2255
_journal_issue 5
_journal_name_full 'Acta Crystallographica Section E'
_journal_page_first m1287
_journal_page_last m1289
_journal_paper_doi 10.1107/S1600536807016182
_journal_volume 63
_journal_year 2007
_chemical_formula_iupac '[Fe (C5 H5) (C25 H23 N2 O3)]'
_chemical_formula_moiety 'C30 H28 Fe N2 O3'
_chemical_formula_sum 'C30 H28 Fe N2 O3'
_chemical_formula_weight 520.39
_chemical_name_systematic
;
4'-Ferrocenyl-3'-(4-methoxybenzoyl)-1'-methylspiro[1H-indole-3(2H),2'-
pyrrolidin]-2-one
;
_space_group_IT_number 2
_symmetry_cell_setting triclinic
_symmetry_space_group_name_Hall '-P 1'
_symmetry_space_group_name_H-M 'P -1'
_atom_sites_solution_hydrogens geom
_atom_sites_solution_primary direct
_atom_sites_solution_secondary difmap
_audit_creation_method SHELXL97
_cell_angle_alpha 86.9780(10)
_cell_angle_beta 71.3020(10)
_cell_angle_gamma 77.8220(10)
_cell_formula_units_Z 2
_cell_length_a 9.4895(5)
_cell_length_b 11.4943(6)
_cell_length_c 12.3633(7)
_cell_measurement_reflns_used 2847
_cell_measurement_temperature 293(2)
_cell_measurement_theta_max 25.00
_cell_measurement_theta_min 1.74
_cell_volume 1248.45(12)
_computing_cell_refinement 'SAINT (Bruker, 2001)'
_computing_data_collection 'SMART (Bruker, 2001)'
_computing_data_reduction SAINT
_computing_molecular_graphics 'PLATON (Spek, 2003)'
_computing_publication_material 'SHELXL97 and PARST (Nardelli, 1995)'
_computing_structure_refinement 'SHELXL97 (Sheldrick, 1997)'
_computing_structure_solution 'SHELXS97 (Sheldrick, 1997)'
_diffrn_ambient_temperature 293(2)
_diffrn_measured_fraction_theta_full 0.998
_diffrn_measured_fraction_theta_max 0.945
_diffrn_measurement_device 'Bruker SMART APEX'
_diffrn_measurement_device_type 'Bruker SMART APEX CCD area-detector'
_diffrn_measurement_method \w
_diffrn_radiation_monochromator graphite
_diffrn_radiation_source 'fine-focus sealed tube'
_diffrn_radiation_type MoK\a
_diffrn_radiation_wavelength 0.71073
_diffrn_reflns_av_R_equivalents 0.0175
_diffrn_reflns_av_sigmaI/netI 0.0212
_diffrn_reflns_limit_h_max 12
_diffrn_reflns_limit_h_min -12
_diffrn_reflns_limit_k_max 14
_diffrn_reflns_limit_k_min -14
_diffrn_reflns_limit_l_max 15
_diffrn_reflns_limit_l_min -15
_diffrn_reflns_number 14419
_diffrn_reflns_theta_full 25.00
_diffrn_reflns_theta_max 28.00
_diffrn_reflns_theta_min 1.74
_diffrn_standards_number 0
_exptl_absorpt_coefficient_mu 0.639
_exptl_absorpt_correction_type none
_exptl_crystal_colour colourless
_exptl_crystal_density_diffrn 1.384
_exptl_crystal_density_method 'not measured'
_exptl_crystal_description block
_exptl_crystal_F_000 544
_exptl_crystal_size_max 0.26
_exptl_crystal_size_mid 0.24
_exptl_crystal_size_min 0.23
_refine_diff_density_max 0.525
_refine_diff_density_min -0.184
_refine_ls_extinction_method none
_refine_ls_goodness_of_fit_ref 1.020
_refine_ls_hydrogen_treatment constr
_refine_ls_matrix_type full
_refine_ls_number_parameters 327
_refine_ls_number_reflns 5703
_refine_ls_number_restraints 0
_refine_ls_restrained_S_all 1.020
_refine_ls_R_factor_all 0.0430
_refine_ls_R_factor_gt 0.0389
_refine_ls_shift/su_max 0.002
_refine_ls_shift/su_mean 0.000
_refine_ls_structure_factor_coef Fsqd
_refine_ls_weighting_details 'calc w = 1/[\s^2^(Fo^2^)+(0.0685P)^2^+0.3013P] where P=(Fo^2^+2Fc^2^)/3'
_refine_ls_weighting_scheme calc
_refine_ls_wR_factor_gt 0.1088
_refine_ls_wR_factor_ref 0.1126
_reflns_number_gt 5098
_reflns_number_total 5703
_reflns_threshold_expression I>2\s(I)
_cod_data_source_file at2255.cif
_cod_data_source_block I
_cod_database_code 2213085
_cod_database_fobs_code 2213085

loop_
_symmetry_equiv_pos_as_xyz
'x, y, z'
'-x, -y, -z'

loop_
_atom_site_type_symbol
_atom_site_label
_atom_site_fract_x
_atom_site_fract_y
_atom_site_fract_z
_atom_site_U_iso_or_equiv
_atom_site_adp_type
_atom_site_calc_flag
_atom_site_refinement_flags
_atom_site_occupancy
C C1 0.0804(2) 0.2889(2) 0.98175(15) 0.0573(5) Uani d . 1
H H1 0.0428 0.3622 0.9550 0.069 Uiso calc R 1
C C2 -0.0040(3) 0.1998(3) 1.02906(17) 0.0696(7) Uani d . 1
H H2 -0.1064 0.2045 1.0388 0.084 Uiso calc R 1
C C3 0.0944(3) 0.1030(2) 1.05866(18) 0.0712(7) Uani d . 1
H H3 0.0680 0.0326 1.0911 0.085 Uiso calc R 1
C C4 0.2411(3) 0.13103(18) 1.03046(16) 0.0580(5) Uani d . 1
H H4 0.3270 0.0826 1.0414 0.070 Uiso calc R 1
C C5 0.2322(2) 0.24707(17) 0.98224(14) 0.0476(4) Uani d . 1
C C6 -0.0301(2) 0.39877(18) 1.24885(16) 0.0524(4) Uani d . 1
H H6 -0.0812 0.4703 1.2282 0.063 Uiso calc R 1
C C7 -0.0938(2) 0.29933(18) 1.29253(15) 0.0502(4) Uani d . 1
H H7 -0.1942 0.2936 1.3056 0.060 Uiso calc R 1
C C8 0.0210(2) 0.21005(18) 1.31294(15) 0.0518(4) Uani d . 1
H H8 0.0099 0.1350 1.3419 0.062 Uiso calc R 1
C C9 0.1571(2) 0.2550(2) 1.28138(15) 0.0543(5) Uani d . 1
H H9 0.2508 0.2146 1.2861 0.065 Uiso calc R 1
C C10 0.1247(2) 0.37110(19) 1.24184(15) 0.0516(4) Uani d . 1
H H10 0.1934 0.4212 1.2156 0.062 Uiso calc R 1
C C11 0.3645(2) 0.30763(15) 0.93592(13) 0.0413(3) Uani d . 1
H H11 0.4399 0.2766 0.9745 0.050 Uiso calc R 1
C C12 0.44095(18) 0.28790(14) 0.80594(12) 0.0376(3) Uani d . 1
H H12 0.3608 0.2990 0.7700 0.045 Uiso calc R 1
C C13 0.52972(18) 0.39133(14) 0.76719(12) 0.0362(3) Uani d . 1
C C14 0.3289(2) 0.44267(16) 0.94382(14) 0.0454(4) Uani d . 1
H H14A 0.2415 0.4761 0.9194 0.054 Uiso calc R 1
H H14B 0.3097 0.4701 1.0211 0.054 Uiso calc R 1
C C15 0.4545(2) 0.59999(16) 0.84192(17) 0.0519(4) Uani d . 1
H H15A 0.3735 0.6268 0.8101 0.078 Uiso calc R 1
H H15B 0.5483 0.6129 0.7883 0.078 Uiso calc R 1
H H15C 0.4335 0.6437 0.9113 0.078 Uiso calc R 1
C C16 0.70125(18) 0.35802(14) 0.73083(13) 0.0384(3) Uani d . 1
C C17 0.7989(2) 0.30384(17) 0.78938(15) 0.0493(4) Uani d . 1
H H17 0.7611 0.2819 0.8650 0.059 Uiso calc R 1
C C18 0.9548(2) 0.2827(2) 0.73316(18) 0.0595(5) Uani d . 1
H H18 1.0218 0.2451 0.7711 0.071 Uiso calc R 1
C C19 1.0107(2) 0.3174(2) 0.62145(18) 0.0602(5) Uani d . 1
H H19 1.1152 0.3029 0.5854 0.072 Uiso calc R 1
C C20 0.9141(2) 0.37341(18) 0.56152(15) 0.0508(4) Uani d . 1
H H20 0.9517 0.3976 0.4866 0.061 Uiso calc R 1
C C21 0.76079(19) 0.39129(15) 0.61821(13) 0.0395(3) Uani d . 1
C C22 0.50412(19) 0.44462(14) 0.65553(13) 0.0393(3) Uani d . 1
C C23 0.5428(2) 0.16643(16) 0.76989(16) 0.0480(4) Uani d . 1
C C24 0.5938(2) 0.13103(16) 0.64745(16) 0.0508(4) Uani d . 1
C C25 0.7260(3) 0.04202(19) 0.6085(2) 0.0707(6) Uani d . 1
H H25 0.7784 0.0093 0.6586 0.085 Uiso calc R 1
C C26 0.7779(3) 0.0032(2) 0.4968(3) 0.0850(8) Uani d . 1
H H26 0.8658 -0.0554 0.4713 0.102 Uiso calc R 1
C C27 0.7017(3) 0.0499(2) 0.4232(2) 0.0720(7) Uani d . 1
C C28 0.5718(3) 0.1380(2) 0.45803(18) 0.0675(6) Uani d . 1
H H28 0.5202 0.1699 0.4073 0.081 Uiso calc R 1
C C29 0.5201(3) 0.17817(18) 0.57198(17) 0.0572(5) Uani d . 1
H H29 0.4338 0.2382 0.5965 0.069 Uiso calc R 1
C C30 0.6931(5) 0.0490(3) 0.2325(2) 0.1102(13) Uani d . 1
H H30A 0.5888 0.0411 0.2588 0.165 Uiso calc R 1
H H30B 0.7450 0.0055 0.1618 0.165 Uiso calc R 1
H H30C 0.6977 0.1315 0.2208 0.165 Uiso calc R 1
N N1 0.46674(16) 0.47413(12) 0.86619(11) 0.0409(3) Uani d . 1
N N2 0.64016(16) 0.44412(13) 0.57661(11) 0.0425(3) Uani d . 1
H H2A 0.6522 0.4724 0.5092 0.051 Uiso calc R 1
O O1 0.37937(14) 0.47950(12) 0.64288(10) 0.0501(3) Uani d . 1
O O2 0.5849(2) 0.10210(13) 0.83913(14) 0.0710(4) Uani d . 1
O O3 0.7626(3) 0.0036(2) 0.31389(17) 0.1064(8) Uani d . 1
Fe Fe1 0.08239(3) 0.25240(2) 1.144653(18) 0.04250(10) Uani d . 1

loop_
_atom_site_aniso_label
_atom_site_aniso_U_11
_atom_site_aniso_U_22
_atom_site_aniso_U_33
_atom_site_aniso_U_12
_atom_site_aniso_U_13
_atom_site_aniso_U_23
C1 0.0622(12) 0.0853(14) 0.0308(8) -0.0274(10) -0.0158(8) 0.0022(9)
C2 0.0744(14) 0.1065(19) 0.0383(10) -0.0468(14) -0.0127(10) -0.0075(11)
C3 0.0940(17) 0.0730(14) 0.0437(10) -0.0446(13) 0.0019(11) -0.0134(10)
C4 0.0735(13) 0.0511(10) 0.0383(9) -0.0157(9) 0.0005(9) -0.0071(8)
C5 0.0565(10) 0.0572(10) 0.0256(7) -0.0165(8) -0.0044(7) -0.0028(7)
C6 0.0587(11) 0.0551(10) 0.0385(9) -0.0042(8) -0.0125(8) -0.0051(8)
C7 0.0424(9) 0.0687(11) 0.0356(8) -0.0111(8) -0.0067(7) -0.0034(8)
C8 0.0557(10) 0.0620(11) 0.0334(8) -0.0140(8) -0.0079(7) 0.0068(8)
C9 0.0473(10) 0.0775(13) 0.0366(9) -0.0074(9) -0.0147(7) 0.0011(8)
C10 0.0558(10) 0.0675(11) 0.0333(8) -0.0224(9) -0.0093(7) -0.0052(8)
C11 0.0465(9) 0.0495(9) 0.0253(7) -0.0084(7) -0.0089(6) 0.0016(6)
C12 0.0405(8) 0.0424(8) 0.0262(7) -0.0047(6) -0.0080(6) 0.0006(6)
C13 0.0388(8) 0.0420(8) 0.0254(7) -0.0032(6) -0.0104(6) 0.0022(6)
C14 0.0486(9) 0.0512(9) 0.0299(7) -0.0072(7) -0.0047(7) -0.0043(7)
C15 0.0579(11) 0.0462(9) 0.0490(10) -0.0092(8) -0.0137(8) -0.0037(8)
C16 0.0395(8) 0.0440(8) 0.0296(7) -0.0047(6) -0.0101(6) -0.0013(6)
C17 0.0500(10) 0.0602(10) 0.0365(8) -0.0028(8) -0.0175(7) 0.0010(7)
C18 0.0476(10) 0.0761(13) 0.0544(11) 0.0036(9) -0.0244(9) -0.0086(10)
C19 0.0397(9) 0.0843(14) 0.0521(11) -0.0051(9) -0.0104(8) -0.0180(10)
C20 0.0466(9) 0.0694(11) 0.0341(8) -0.0160(8) -0.0057(7) -0.0075(8)
C21 0.0425(8) 0.0450(8) 0.0307(7) -0.0077(6) -0.0115(6) -0.0023(6)
C22 0.0450(8) 0.0410(8) 0.0290(7) -0.0033(6) -0.0116(6) 0.0029(6)
C23 0.0499(9) 0.0435(9) 0.0426(9) -0.0079(7) -0.0047(7) 0.0005(7)
C24 0.0557(10) 0.0423(9) 0.0441(9) -0.0117(7) 0.0004(8) -0.0057(7)
C25 0.0678(13) 0.0524(11) 0.0707(14) -0.0013(10) 0.0017(11) -0.0098(10)
C26 0.0808(17) 0.0619(13) 0.0811(18) -0.0043(12) 0.0146(14) -0.0245(13)
C27 0.0849(16) 0.0609(12) 0.0524(12) -0.0318(12) 0.0169(12) -0.0223(10)
C28 0.0838(15) 0.0691(13) 0.0459(11) -0.0297(12) -0.0046(10) -0.0109(10)
C29 0.0643(12) 0.0540(10) 0.0445(10) -0.0135(9) -0.0022(9) -0.0120(8)
C30 0.156(3) 0.122(2) 0.0501(14) -0.082(2) 0.0089(17) -0.0277(16)
N1 0.0453(7) 0.0436(7) 0.0296(6) -0.0056(6) -0.0082(5) -0.0021(5)
N2 0.0459(7) 0.0528(8) 0.0272(6) -0.0088(6) -0.0113(5) 0.0085(6)
O1 0.0434(6) 0.0657(8) 0.0360(6) 0.0016(6) -0.0146(5) 0.0078(5)
O2 0.0832(11) 0.0547(8) 0.0605(9) 0.0076(7) -0.0185(8) 0.0119(7)
O3 0.1250(17) 0.1024(14) 0.0627(11) -0.0356(13) 0.0244(11) -0.0415(11)
Fe1 0.04636(16) 0.05245(16) 0.02708(13) -0.01439(11) -0.00651(10) -0.00081(10)

loop_
_atom_type_symbol
_atom_type_description
_atom_type_scat_dispersion_real
_atom_type_scat_dispersion_imag
_atom_type_scat_source
C C 0.0033 0.0016 'International Tables Vol C Tables 4.2.6.8 and 6.1.1.4'
H H 0.0000 0.0000 'International Tables Vol C Tables 4.2.6.8 and 6.1.1.4'
N N 0.0061 0.0033 'International Tables Vol C Tables 4.2.6.8 and 6.1.1.4'
O O 0.0106 0.0060 'International Tables Vol C Tables 4.2.6.8 and 6.1.1.4'
Fe Fe 0.3463 0.8444 'International Tables Vol C Tables 4.2.6.8 and 6.1.1.4'

loop_
_geom_angle_atom_site_label_1
_geom_angle_atom_site_label_2
_geom_angle_atom_site_label_3
_geom_angle
C2 C1 C5 108.3(2)
C2 C1 Fe1 69.29(11)
C5 C1 Fe1 70.02(10)
C2 C1 H1 125.9
C5 C1 H1 125.9
Fe1 C1 H1 126.4
C3 C2 C1 108.1(2)
C3 C2 Fe1 69.69(13)
C1 C2 Fe1 69.91(11)
C3 C2 H2 126.0
C1 C2 H2 126.0
Fe1 C2 H2 126.0
C2 C3 C4 108.5(2)
C2 C3 Fe1 69.79(13)
C4 C3 Fe1 69.88(11)
C2 C3 H3 125.8
C4 C3 H3 125.8
Fe1 C3 H3 126.1
C3 C4 C5 107.6(2)
C3 C4 Fe1 69.16(12)
C5 C4 Fe1 69.90(11)
C3 C4 H4 126.2
C5 C4 H4 126.2
Fe1 C4 H4 126.3
C1 C5 C4 107.55(18)
C1 C5 C11 127.76(17)
C4 C5 C11 124.61(18)
C1 C5 Fe1 69.32(10)
C4 C5 Fe1 69.21(10)
C11 C5 Fe1 129.16(12)
C7 C6 C10 108.12(18)
C7 C6 Fe1 69.69(11)
C10 C6 Fe1 69.50(11)
C7 C6 H6 125.9
C10 C6 H6 125.9
Fe1 C6 H6 126.4
C6 C7 C8 108.06(17)
C6 C7 Fe1 70.18(11)
C8 C7 Fe1 69.35(10)
C6 C7 H7 126.0
C8 C7 H7 126.0
Fe1 C7 H7 126.1
C7 C8 C9 107.86(18)
C7 C8 Fe1 70.32(10)
C9 C8 Fe1 69.57(10)
C7 C8 H8 126.1
C9 C8 H8 126.1
Fe1 C8 H8 125.6
C10 C9 C8 107.74(17)
C10 C9 Fe1 70.22(10)
C8 C9 Fe1 69.51(10)
C10 C9 H9 126.1
C8 C9 H9 126.1
Fe1 C9 H9 125.7
C9 C10 C6 108.23(18)
C9 C10 Fe1 69.54(11)
C6 C10 Fe1 70.23(11)
C9 C10 H10 125.9
C6 C10 H10 125.9
Fe1 C10 H10 125.9
C5 C11 C14 116.58(15)
C5 C11 C12 112.53(13)
C14 C11 C12 100.73(12)
C5 C11 H11 108.9
C14 C11 H11 108.9
C12 C11 H11 108.9
C23 C12 C11 115.18(13)
C23 C12 C13 112.23(13)
C11 C12 C13 104.67(12)
C23 C12 H12 108.2
C11 C12 H12 108.2
C13 C12 H12 108.2
N1 C13 C16 112.00(13)
N1 C13 C22 114.50(12)
C16 C13 C22 101.11(12)
N1 C13 C12 103.41(12)
C16 C13 C12 117.17(13)
C22 C13 C12 109.11(12)
N1 C14 C11 102.98(13)
N1 C14 H14A 111.2
C11 C14 H14A 111.2
N1 C14 H14B 111.2
C11 C14 H14B 111.2
H14A C14 H14B 109.1
N1 C15 H15A 109.5
N1 C15 H15B 109.5
H15A C15 H15B 109.5
N1 C15 H15C 109.5
H15A C15 H15C 109.5
H15B C15 H15C 109.5
C17 C16 C21 119.42(16)
C17 C16 C13 131.24(15)
C21 C16 C13 109.34(13)
C16 C17 C18 118.82(17)
C16 C17 H17 120.6
C18 C17 H17 120.6
C19 C18 C17 120.46(18)
C19 C18 H18 119.8
C17 C18 H18 119.8
C18 C19 C20 121.53(18)
C18 C19 H19 119.2
C20 C19 H19 119.2
C21 C20 C19 116.87(17)
C21 C20 H20 121.6
C19 C20 H20 121.6
C20 C21 C16 122.88(16)
C20 C21 N2 127.97(15)
C16 C21 N2 109.15(14)
O1 C22 N2 126.63(14)
O1 C22 C13 124.60(15)
N2 C22 C13 108.77(13)
O2 C23 C24 121.21(17)
O2 C23 C12 120.44(17)
C24 C23 C12 118.31(16)
C29 C24 C25 118.7(2)
C29 C24 C23 124.31(17)
C25 C24 C23 117.0(2)
C26 C25 C24 120.1(3)
C26 C25 H25 119.9
C24 C25 H25 119.9
C27 C26 C25 120.4(2)
C27 C26 H26 119.8
C25 C26 H26 119.8
C26 C27 O3 115.5(3)
C26 C27 C28 121.2(2)
O3 C27 C28 123.3(3)
C27 C28 C29 118.2(2)
C27 C28 H28 120.9
C29 C28 H28 120.9
C24 C29 C28 121.4(2)
C24 C29 H29 119.3
C28 C29 H29 119.3
O3 C30 H30A 109.5
O3 C30 H30B 109.5
H30A C30 H30B 109.5
O3 C30 H30C 109.5
H30A C30 H30C 109.5
H30B C30 H30C 109.5
C15 N1 C14 114.64(14)
C15 N1 C13 116.79(13)
C14 N1 C13 109.67(13)
C22 N2 C21 111.58(13)
C22 N2 H2A 124.2
C21 N2 H2A 124.2
C27 O3 C30 119.0(3)
C2 Fe1 C3 40.53(11)
C2 Fe1 C9 162.03(10)
C3 Fe1 C9 124.78(11)
C2 Fe1 C8 124.66(9)
C3 Fe1 C8 105.86(9)
C9 Fe1 C8 40.92(8)
C2 Fe1 C4 68.69(10)
C3 Fe1 C4 40.96(9)
C9 Fe1 C4 106.66(9)
C8 Fe1 C4 118.28(8)
C2 Fe1 C1 40.80(9)
C3 Fe1 C1 68.39(10)
C9 Fe1 C1 155.38(9)
C8 Fe1 C1 163.03(8)
C4 Fe1 C1 68.58(9)
C2 Fe1 C10 156.10(11)
C3 Fe1 C10 162.77(11)
C9 Fe1 C10 40.23(8)
C8 Fe1 C10 68.05(8)
C4 Fe1 C10 126.33(9)
C1 Fe1 C10 121.97(9)
C2 Fe1 C7 107.65(9)
C3 Fe1 C7 118.75(9)
C9 Fe1 C7 68.15(8)
C8 Fe1 C7 40.33(8)
C4 Fe1 C7 153.00(8)
C1 Fe1 C7 127.13(8)
C10 Fe1 C7 67.78(8)
C2 Fe1 C5 68.68(8)
C3 Fe1 C5 68.71(8)
C9 Fe1 C5 119.94(8)
C8 Fe1 C5 153.91(8)
C4 Fe1 C5 40.90(8)
C1 Fe1 C5 40.66(8)
C10 Fe1 C5 109.23(7)
C7 Fe1 C5 164.82(8)
C2 Fe1 C6 121.08(10)
C3 Fe1 C6 154.11(10)
C9 Fe1 C6 67.77(8)
C8 Fe1 C6 67.71(8)
C4 Fe1 C6 164.52(9)
C1 Fe1 C6 110.06(9)
C10 Fe1 C6 40.27(8)
C7 Fe1 C6 40.13(8)
C5 Fe1 C6 128.08(8)

loop_
_geom_bond_atom_site_label_1
_geom_bond_atom_site_label_2
_geom_bond_distance
_geom_bond_publ_flag
C1 C2 1.420(3) y
C1 C5 1.421(3) y
C1 Fe1 2.041(2) y
C1 H1 0.9300 ?
C2 C3 1.408(4) y
C2 Fe1 2.033(2) y
C2 H2 0.9300 ?
C3 C4 1.425(3) y
C3 Fe1 2.031(2) y
C3 H3 0.9300 ?
C4 C5 1.429(3) y
C4 Fe1 2.041(2) y
C4 H4 0.9300 ?
C5 C11 1.501(2) ?
C5 Fe1 2.050(2) y
C6 C7 1.407(3) y
C6 C10 1.411(3) y
C6 Fe1 2.054(2) y
C6 H6 0.9300 ?
C7 C8 1.408(3) y
C7 Fe1 2.048(2) y
C7 H7 0.9300 ?
C8 C9 1.423(3) y
C8 Fe1 2.035(2) y
C8 H8 0.9300 ?
C9 C10 1.403(3) ?
C9 Fe1 2.036(2) y
C9 H9 0.9300 ?
C10 Fe1 2.045(2) y
C10 H10 0.9300 ?
C11 C14 1.519(2) ?
C11 C12 1.543(2) ?
C11 H11 0.9800 ?
C12 C23 1.517(2) ?
C12 C13 1.567(2) ?
C12 H12 0.9800 ?
C13 N1 1.475(2) y
C13 C16 1.511(2) ?
C13 C22 1.550(2) ?
C14 N1 1.456(2) y
C14 H14A 0.9700 ?
C14 H14B 0.9700 ?
C15 N1 1.450(2) ?
C15 H15A 0.9600 ?
C15 H15B 0.9600 ?
C15 H15C 0.9600 ?
C16 C17 1.382(2) ?
C16 C21 1.391(2) ?
C17 C18 1.392(3) ?
C17 H17 0.9300 ?
C18 C19 1.381(3) ?
C18 H18 0.9300 ?
C19 C20 1.393(3) ?
C19 H19 0.9300 ?
C20 C21 1.373(2) ?
C20 H20 0.9300 ?
C21 N2 1.412(2) y
C22 O1 1.224(2) y
C22 N2 1.345(2) y
C23 O2 1.211(2) y
C23 C24 1.484(3) ?
C24 C29 1.363(3) ?
C24 C25 1.405(3) ?
C25 C26 1.374(4) ?
C25 H25 0.9300 ?
C26 C27 1.358(4) ?
C26 H26 0.9300 ?
C27 O3 1.375(3) y
C27 C28 1.382(4) ?
C28 C29 1.403(3) ?
C28 H28 0.9300 ?
C29 H29 0.9300 ?
C30 O3 1.395(5) y
C30 H30A 0.9600 ?
C30 H30B 0.9600 ?
C30 H30C 0.9600 ?
N2 H2A 0.8600 ?

loop_
_geom_hbond_atom_site_label_D
_geom_hbond_atom_site_label_H
_geom_hbond_atom_site_label_A
_geom_hbond_site_symmetry_A
_geom_hbond_distance_DH
_geom_hbond_distance_HA
_geom_hbond_distance_DA
_geom_hbond_angle_DHA
N2 H2A O1 2_666 0.86 2.03 2.859(2) 162.2
C12 H12 O1 . 0.98 2.54 3.000(2) 109

loop_
_geom_torsion_atom_site_label_1
_geom_torsion_atom_site_label_2
_geom_torsion_atom_site_label_3
_geom_torsion_atom_site_label_4
_geom_torsion
C5 C1 C2 C3 -0.1(2)
Fe1 C1 C2 C3 -59.45(14)
C5 C1 C2 Fe1 59.35(13)
C1 C2 C3 C4 0.2(2)
Fe1 C2 C3 C4 -59.37(14)
C1 C2 C3 Fe1 59.59(14)
C2 C3 C4 C5 -0.2(2)
Fe1 C3 C4 C5 -59.56(13)
C2 C3 C4 Fe1 59.32(15)
C2 C1 C5 C4 -0.1(2)
Fe1 C1 C5 C4 58.85(12)
C2 C1 C5 C11 176.94(16)
Fe1 C1 C5 C11 -124.16(17)
C2 C1 C5 Fe1 -58.90(13)
C3 C4 C5 C1 0.2(2)
Fe1 C4 C5 C1 -58.92(13)
C3 C4 C5 C11 -176.93(16)
Fe1 C4 C5 C11 123.97(16)
C3 C4 C5 Fe1 59.10(13)
C10 C6 C7 C8 0.1(2)
Fe1 C6 C7 C8 59.21(13)
C10 C6 C7 Fe1 -59.07(13)
C6 C7 C8 C9 0.0(2)
Fe1 C7 C8 C9 59.69(13)
C6 C7 C8 Fe1 -59.73(13)
C7 C8 C9 C10 -0.1(2)
Fe1 C8 C9 C10 60.08(13)
C7 C8 C9 Fe1 -60.16(13)
C8 C9 C10 C6 0.2(2)
Fe1 C9 C10 C6 59.80(13)
C8 C9 C10 Fe1 -59.64(13)
C7 C6 C10 C9 -0.2(2)
Fe1 C6 C10 C9 -59.38(13)
C7 C6 C10 Fe1 59.18(13)
C1 C5 C11 C14 33.3(2)
C4 C5 C11 C14 -150.20(17)
Fe1 C5 C11 C14 -59.9(2)
C1 C5 C11 C12 -82.4(2)
C4 C5 C11 C12 94.2(2)
Fe1 C5 C11 C12 -175.52(13)
C5 C11 C12 C23 -76.83(19)
C14 C11 C12 C23 158.30(15)
C5 C11 C12 C13 159.44(14)
C14 C11 C12 C13 34.58(16)
C23 C12 C13 N1 -139.56(14)
C11 C12 C13 N1 -13.97(15)
C23 C12 C13 C16 -15.84(19)
C11 C12 C13 C16 109.76(14)
C23 C12 C13 C22 98.18(15)
C11 C12 C13 C22 -136.22(13)
C5 C11 C14 N1 -164.82(14)
C12 C11 C14 N1 -42.75(16)
N1 C13 C16 C17 59.2(2)
C22 C13 C16 C17 -178.49(18)
C12 C13 C16 C17 -60.1(2)
N1 C13 C16 C21 -120.65(14)
C22 C13 C16 C21 1.70(17)
C12 C13 C16 C21 120.10(15)
C21 C16 C17 C18 -0.8(3)
C13 C16 C17 C18 179.43(18)
C16 C17 C18 C19 1.1(3)
C17 C18 C19 C20 -0.4(3)
C18 C19 C20 C21 -0.8(3)
C19 C20 C21 C16 1.2(3)
C19 C20 C21 N2 -179.11(17)
C17 C16 C21 C20 -0.4(3)
C13 C16 C21 C20 179.43(16)
C17 C16 C21 N2 179.83(15)
C13 C16 C21 N2 -0.33(19)
N1 C13 C22 O1 -62.8(2)
C16 C13 C22 O1 176.60(16)
C12 C13 C22 O1 52.5(2)
N1 C13 C22 N2 118.02(15)
C16 C13 C22 N2 -2.58(17)
C12 C13 C22 N2 -126.67(14)
C11 C12 C23 O2 -15.2(3)
C13 C12 C23 O2 104.4(2)
C11 C12 C23 C24 167.15(16)
C13 C12 C23 C24 -73.2(2)
O2 C23 C24 C29 159.5(2)
C12 C23 C24 C29 -22.9(3)
O2 C23 C24 C25 -19.8(3)
C12 C23 C24 C25 157.83(18)
C29 C24 C25 C26 -0.7(3)
C23 C24 C25 C26 178.7(2)
C24 C25 C26 C27 -0.4(4)
C25 C26 C27 O3 -179.3(2)
C25 C26 C27 C28 0.8(4)
C26 C27 C28 C29 -0.2(3)
O3 C27 C28 C29 179.9(2)
C25 C24 C29 C28 1.3(3)
C23 C24 C29 C28 -177.97(19)
C27 C28 C29 C24 -0.9(3)
C11 C14 N1 C15 169.87(14)
C11 C14 N1 C13 36.19(17)
C16 C13 N1 C15 86.85(17)
C22 C13 N1 C15 -27.5(2)
C12 C13 N1 C15 -146.09(14)
C16 C13 N1 C14 -140.57(14)
C22 C13 N1 C14 105.07(16)
C12 C13 N1 C14 -13.51(16)
O1 C22 N2 C21 -176.56(16)
C13 C22 N2 C21 2.60(19)
C20 C21 N2 C22 178.77(18)
C16 C21 N2 C22 -1.5(2)
C26 C27 O3 C30 -178.4(2)
C28 C27 O3 C30 1.5(4)
C1 C2 Fe1 C3 -119.2(2)
C3 C2 Fe1 C9 -40.5(3)
C1 C2 Fe1 C9 -159.7(2)
C3 C2 Fe1 C8 -72.69(16)
C1 C2 Fe1 C8 168.12(13)
C3 C2 Fe1 C4 37.71(13)
C1 C2 Fe1 C4 -81.49(15)
C3 C2 Fe1 C1 119.2(2)
C3 C2 Fe1 C10 171.29(17)
C1 C2 Fe1 C10 52.1(3)
C3 C2 Fe1 C7 -113.87(13)
C1 C2 Fe1 C7 126.93(14)
C3 C2 Fe1 C5 81.76(14)
C1 C2 Fe1 C5 -37.44(14)
C3 C2 Fe1 C6 -155.71(13)
C1 C2 Fe1 C6 85.09(16)
C4 C3 Fe1 C2 119.62(19)
C2 C3 Fe1 C9 165.89(12)
C4 C3 Fe1 C9 -74.48(16)
C2 C3 Fe1 C8 125.28(13)
C4 C3 Fe1 C8 -115.09(14)
C2 C3 Fe1 C4 -119.62(19)
C2 C3 Fe1 C1 -37.84(13)
C4 C3 Fe1 C1 81.78(14)
C2 C3 Fe1 C10 -168.1(2)
C4 C3 Fe1 C10 -48.4(3)
C2 C3 Fe1 C7 83.70(14)
C4 C3 Fe1 C7 -156.67(13)
C2 C3 Fe1 C5 -81.68(14)
C4 C3 Fe1 C5 37.94(13)
C2 C3 Fe1 C6 53.8(3)
C4 C3 Fe1 C6 173.43(17)
C10 C9 Fe1 C2 -160.7(3)
C8 C9 Fe1 C2 -42.1(3)
C10 C9 Fe1 C3 168.38(12)
C8 C9 Fe1 C3 -72.94(15)
C10 C9 Fe1 C8 -118.68(17)
C10 C9 Fe1 C4 127.13(12)
C8 C9 Fe1 C4 -114.19(12)
C10 C9 Fe1 C1 52.3(3)
C8 C9 Fe1 C1 171.00(19)
C8 C9 Fe1 C10 118.68(17)
C10 C9 Fe1 C7 -80.98(12)
C8 C9 Fe1 C7 37.70(12)
C10 C9 Fe1 C5 84.71(13)
C8 C9 Fe1 C5 -156.61(12)
C10 C9 Fe1 C6 -37.53(12)
C8 C9 Fe1 C6 81.15(13)
C7 C8 Fe1 C2 -75.82(16)
C9 C8 Fe1 C2 165.45(14)
C7 C8 Fe1 C3 -115.98(14)
C9 C8 Fe1 C3 125.29(14)
C7 C8 Fe1 C9 118.73(18)
C7 C8 Fe1 C4 -158.36(12)
C9 C8 Fe1 C4 82.90(14)
C7 C8 Fe1 C1 -48.4(3)
C9 C8 Fe1 C1 -167.1(3)
C7 C8 Fe1 C10 81.07(13)
C9 C8 Fe1 C10 -37.66(12)
C9 C8 Fe1 C7 -118.73(18)
C7 C8 Fe1 C5 170.18(15)
C9 C8 Fe1 C5 51.4(2)
C7 C8 Fe1 C6 37.45(12)
C9 C8 Fe1 C6 -81.29(13)
C3 C4 Fe1 C2 -37.33(15)
C5 C4 Fe1 C2 81.62(14)
C5 C4 Fe1 C3 118.9(2)
C3 C4 Fe1 C9 124.30(15)
C5 C4 Fe1 C9 -116.76(13)
C3 C4 Fe1 C8 81.58(17)
C5 C4 Fe1 C8 -159.48(12)
C3 C4 Fe1 C1 -81.29(16)
C5 C4 Fe1 C1 37.65(12)
C3 C4 Fe1 C10 164.03(14)
C5 C4 Fe1 C10 -77.02(15)
C3 C4 Fe1 C7 49.9(3)
C5 C4 Fe1 C7 168.81(15)
C3 C4 Fe1 C5 -118.9(2)
C3 C4 Fe1 C6 -169.2(3)
C5 C4 Fe1 C6 -50.3(4)
C5 C1 Fe1 C2 -119.6(2)
C2 C1 Fe1 C3 37.60(16)
C5 C1 Fe1 C3 -82.05(14)
C2 C1 Fe1 C9 165.1(2)
C5 C1 Fe1 C9 45.4(3)
C2 C1 Fe1 C8 -35.5(4)
C5 C1 Fe1 C8 -155.1(3)
C2 C1 Fe1 C4 81.78(16)
C5 C1 Fe1 C4 -37.86(12)
C2 C1 Fe1 C10 -157.87(15)
C5 C1 Fe1 C10 82.49(14)
C2 C1 Fe1 C7 -72.83(18)
C5 C1 Fe1 C7 167.52(11)
C2 C1 Fe1 C5 119.6(2)
C2 C1 Fe1 C6 -114.72(16)
C5 C1 Fe1 C6 125.64(12)
C9 C10 Fe1 C2 165.44(18)
C6 C10 Fe1 C2 46.2(2)
C9 C10 Fe1 C3 -34.0(3)
C6 C10 Fe1 C3 -153.2(2)
C6 C10 Fe1 C9 -119.26(16)
C9 C10 Fe1 C8 38.28(11)
C6 C10 Fe1 C8 -80.98(12)
C9 C10 Fe1 C4 -71.45(14)
C6 C10 Fe1 C4 169.29(11)
C9 C10 Fe1 C1 -157.13(12)
C6 C10 Fe1 C1 83.61(14)
C9 C10 Fe1 C7 81.96(12)
C6 C10 Fe1 C7 -37.30(12)
C9 C10 Fe1 C5 -113.96(12)
C6 C10 Fe1 C5 126.78(12)
C9 C10 Fe1 C6 119.26(16)
C6 C7 Fe1 C2 -117.59(14)
C8 C7 Fe1 C2 123.20(14)
C6 C7 Fe1 C3 -160.27(14)
C8 C7 Fe1 C3 80.52(15)
C6 C7 Fe1 C9 80.98(13)
C8 C7 Fe1 C9 -38.23(12)
C6 C7 Fe1 C8 119.21(17)
C6 C7 Fe1 C4 164.87(18)
C8 C7 Fe1 C4 45.7(2)
C6 C7 Fe1 C1 -76.66(14)
C8 C7 Fe1 C1 164.13(12)
C6 C7 Fe1 C10 37.42(12)
C8 C7 Fe1 C10 -81.78(13)
C6 C7 Fe1 C5 -44.1(3)
C8 C7 Fe1 C5 -163.4(3)
C8 C7 Fe1 C6 -119.21(17)
C1 C5 Fe1 C2 37.57(14)
C4 C5 Fe1 C2 -81.65(15)
C11 C5 Fe1 C2 160.0(2)
C1 C5 Fe1 C3 81.21(15)
C4 C5 Fe1 C3 -38.00(15)
C11 C5 Fe1 C3 -156.3(2)
C1 C5 Fe1 C9 -159.97(13)
C4 C5 Fe1 C9 80.82(15)
C11 C5 Fe1 C9 -37.5(2)
C1 C5 Fe1 C8 163.80(17)
C4 C5 Fe1 C8 44.6(2)
C11 C5 Fe1 C8 -73.7(3)
C1 C5 Fe1 C4 119.22(18)
C11 C5 Fe1 C4 -118.3(2)
C4 C5 Fe1 C1 -119.22(18)
C11 C5 Fe1 C1 122.5(2)
C1 C5 Fe1 C10 -117.03(13)
C4 C5 Fe1 C10 123.75(13)
C11 C5 Fe1 C10 5.44(19)
C1 C5 Fe1 C7 -41.1(3)
C4 C5 Fe1 C7 -160.3(3)
C11 C5 Fe1 C7 81.3(3)
C1 C5 Fe1 C6 -75.90(15)
C4 C5 Fe1 C6 164.88(13)
C11 C5 Fe1 C6 46.6(2)
C7 C6 Fe1 C2 80.45(14)
C10 C6 Fe1 C2 -160.05(12)
C7 C6 Fe1 C3 42.7(3)
C10 C6 Fe1 C3 162.2(2)
C7 C6 Fe1 C9 -82.01(12)
C10 C6 Fe1 C9 37.50(12)
C7 C6 Fe1 C8 -37.63(11)
C10 C6 Fe1 C8 81.88(12)
C7 C6 Fe1 C4 -153.6(3)
C10 C6 Fe1 C4 -34.1(3)
C7 C6 Fe1 C1 124.32(12)
C10 C6 Fe1 C1 -116.17(12)
C7 C6 Fe1 C10 -119.50(16)
C10 C6 Fe1 C7 119.50(16)
C7 C6 Fe1 C5 166.60(11)
C10 C6 Fe1 C5 -73.89(14)
